data_4510156
loop_
_publ_author_name
'de Groot, Joshua'
'Gojdas, Kyle'
'Unruh, Daniel K.'
'Forbes, Tori Z.'

_publ_section_title
;
 Use of Charge-Assisted Hydrogen Bonding in the Supramolecular Assembly of
 Hybrid Uranyl Materials
;
_journal_issue 3
_journal_name_full 'Crystal Growth &amp; Design'
_journal_page_first 1357
_journal_paper_doi 10.1021/cg401849r
_journal_volume 14
_journal_year 2014
_chemical_absolute_configuration syn
_chemical_formula_sum 'C6 H14 N3 O20 U3'
_chemical_formula_weight 1162.29
_chemical_name_systematic
;
 ?
;
_space_group_IT_number 19
_symmetry_cell_setting orthorhombic
_symmetry_Int_Tables_number 19
_symmetry_space_group_name_Hall 'P 2ac 2ab'
_symmetry_space_group_name_H-M 'P 21 21 21'
_atom_sites_solution_hydrogens geom
_audit_creation_date 2013-09-26T17:15:24-00:00
_audit_creation_method 'WinGX routine CIF_UPDATE'
_cell_angle_alpha 90
_cell_angle_beta 90
_cell_angle_gamma 90
_cell_formula_units_Z 4
_cell_length_a 10.761(4)
_cell_length_b 12.478(4)
_cell_length_c 15.846(5)
_cell_measurement_reflns_used 9888
_cell_measurement_temperature 100(2)
_cell_measurement_theta_max 27.05
_cell_measurement_theta_min 2.29
_cell_volume 2127.7(12)
_computing_cell_refinement 'APEX2 (Bruker AXS, 2006)'
_computing_data_collection 'Collect (Nonius BV, 1997-2000)'
_computing_data_reduction 'APEX2 (Bruker AXS, 2006)'
_computing_molecular_graphics 'CrystalMaker v2.5.0'
_computing_publication_material 'Bruker SHELXTL'
_computing_structure_refinement 'SHELXL-2013 (Sheldrick, 2013)'
_computing_structure_solution 'SHELXS-97 (Sheldrick, 2008)'
_diffrn_ambient_temperature 100(2)
_diffrn_measured_fraction_theta_full 1
_diffrn_measured_fraction_theta_max 0.997
_diffrn_measurement_device_type KappaCCD
_diffrn_measurement_method 'CCD phi and omega scans'
_diffrn_radiation_type MoK\a
_diffrn_radiation_wavelength 0.71073
_diffrn_reflns_av_R_equivalents 0.0474
_diffrn_reflns_Laue_measured_fraction_full 1
_diffrn_reflns_Laue_measured_fraction_max 0.997
_diffrn_reflns_limit_h_max 13
_diffrn_reflns_limit_h_min -13
_diffrn_reflns_limit_k_max 15
_diffrn_reflns_limit_k_min -15
_diffrn_reflns_limit_l_max 20
_diffrn_reflns_limit_l_min -20
_diffrn_reflns_number 41994
_diffrn_reflns_point_group_measured_fraction_full 1
_diffrn_reflns_point_group_measured_fraction_max 0.996
_diffrn_reflns_theta_full 25.242
_diffrn_reflns_theta_max 27.15
_diffrn_reflns_theta_min 2.077
_diffrn_source 'sealed tube'
_exptl_absorpt_coefficient_mu 22.877
_exptl_absorpt_correction_T_max 0.7455
_exptl_absorpt_correction_T_min 0.5351
_exptl_absorpt_correction_type multi-scan
_exptl_absorpt_process_details SADABS
_exptl_crystal_colour yellow
_exptl_crystal_density_diffrn 3.628
_exptl_crystal_description needle
_exptl_crystal_F_000 2028
_exptl_crystal_size_max 0.13
_exptl_crystal_size_mid 0.02
_exptl_crystal_size_min 0.005
_refine_diff_density_max 1.294
_refine_diff_density_min -1.15
_refine_diff_density_rms 0.224
_refine_ls_abs_structure_details
;
 Flack x determined using 1814 quotients [(I+)-(I-)]/[(I+)+(I-)]
 (Parsons and Flack (2004), Acta Cryst. A60, s61).
;
_refine_ls_abs_structure_Flack -0.007(5)
_refine_ls_extinction_method none
_refine_ls_goodness_of_fit_ref 1.062
_refine_ls_hydrogen_treatment constr
_refine_ls_matrix_type full
_refine_ls_number_parameters 284
_refine_ls_number_reflns 4687
_refine_ls_number_restraints 0
_refine_ls_restrained_S_all 1.062
_refine_ls_R_factor_all 0.0283
_refine_ls_R_factor_gt 0.0234
_refine_ls_shift/su_max 0.001
_refine_ls_shift/su_mean 0
_refine_ls_structure_factor_coef Fsqd
_refine_ls_weighting_details 'w=1/[\s^2^(Fo^2^)+(0.0064P)^2^+20.0744P] where P=(Fo^2^+2Fc^2^)/3'
_refine_ls_weighting_scheme calc
_refine_ls_wR_factor_gt 0.0418
_refine_ls_wR_factor_ref 0.0433
_reflns_number_gt 4381
_reflns_number_total 4687
_reflns_threshold_expression 'I > 2\s(I)'
_cod_data_source_file cg401849r_si_004.cif
_cod_data_source_block p212121
_cod_database_code 4510156

loop_
_symmetry_equiv_pos_as_xyz
'x, y, z'
'-x+1/2, -y, z+1/2'
'-x, y+1/2, -z+1/2'
'x+1/2, -y+1/2, -z'

loop_
_atom_site_label
_atom_site_type_symbol
_atom_site_fract_x
_atom_site_fract_y
_atom_site_fract_z
_atom_site_U_iso_or_equiv
_atom_site_adp_type
_atom_site_occupancy
_atom_site_calc_flag
U1 U 0.65459(4) 0.61549(3) 0.19965(3) 0.01027(9) Uani 1 d
U2 U 0.34710(4) 0.46860(3) 0.25491(3) 0.01058(9) Uani 1 d
U3 U 0.38809(3) 0.76205(3) 0.30748(3) 0.00970(9) Uani 1 d
O1 O 0.3529(7) 0.7952(5) 0.2006(5) 0.0178(17) Uani 1 d
O2 O 0.1451(7) 0.3924(6) 0.2761(5) 0.0190(17) Uani 1 d
O3 O 0.4229(7) 0.7327(6) 0.4141(5) 0.0171(17) Uani 1 d
O4 O 0.4762(7) 0.6069(6) 0.2701(4) 0.0121(16) Uiso 1 d
O5 O 0.3834(6) 0.2810(5) 0.2208(4) 0.0117(16) Uani 1 d
O6 O 0.2353(6) 0.6224(5) 0.3019(6) 0.0158(16) Uani 1 d
O7 O 0.8395(7) 0.7210(5) 0.1812(5) 0.0203(18) Uani 1 d
O8 O 0.7312(7) 0.5564(6) 0.2873(5) 0.0178(18) Uani 1 d
O9 O 0.3891(7) 0.4293(6) 0.3594(5) 0.0148(17) Uani 1 d
O10 O 0.7832(8) 0.5212(6) 0.1006(5) 0.0204(19) Uani 1 d
O11 O 0.2956(7) 0.5024(6) 0.1516(5) 0.0164(18) Uani 1 d
O12 O 0.5826(7) 0.6752(6) 0.1103(5) 0.0174(18) Uani 1 d
O13 O 0.5479(7) 0.4460(5) 0.1726(5) 0.0126(16) Uani 1 d
O14 O 0.2052(7) 0.8505(6) 0.3556(5) 0.0140(17) Uani 1 d
C1 C 0.0994(10) 0.3050(8) 0.3021(8) 0.013(2) Uani 1 d
C2 C 0.1750(12) 0.9259(9) 0.4018(7) 0.019(3) Uani 1 d
C3 C -0.0386(10) 0.3020(8) 0.3131(9) 0.019(3) Uani 1 d
H3 H -0.0775 0.3217 0.2579 0.023 Uiso 1 calc
C4 C 0.0786(11) 0.9056(9) 0.4693(7) 0.019(3) Uani 1 d
H4 H 0.0771 0.8274 0.4829 0.023 Uiso 1 calc
C5 C -0.0822(13) 0.3821(11) 0.3786(10) 0.036(4) Uani 1 d
H5A H -0.1728 0.378 0.384 0.054 Uiso 1 calc
H5B H -0.0583 0.4546 0.3611 0.054 Uiso 1 calc
H5C H -0.0436 0.3655 0.4331 0.054 Uiso 1 calc
C6 C -0.0467(12) 0.9385(10) 0.4365(8) 0.025(3) Uani 1 d
H6A H -0.1096 0.9265 0.4803 0.037 Uiso 1 calc
H6B H -0.0672 0.8957 0.3865 0.037 Uiso 1 calc
H6C H -0.0451 1.0146 0.4213 0.037 Uiso 1 calc
N1 N -0.0804(9) 0.1908(7) 0.3355(8) 0.025(3) Uani 1 d
H1A H -0.1645 0.19 0.3416 0.038 Uiso 1 calc
H1B H -0.044 0.1703 0.3847 0.038 Uiso 1 calc
H1C H -0.0581 0.1447 0.2937 0.038 Uiso 1 calc
N2 N 0.1090(10) 0.9670(8) 0.5476(6) 0.024(2) Uani 1 d
H2A H 0.1851 0.9467 0.5669 0.037 Uiso 1 calc
H2B H 0.0507 0.9534 0.5877 0.037 Uiso 1 calc
H2C H 0.1098 1.0384 0.5358 0.037 Uiso 1 calc
OW1 O 0.0741(8) 1.1827(7) 0.5120(5) 0.023(2) Uani 1 d
OW2 O -0.2430(8) 0.1530(7) 0.4872(6) 0.029(2) Uani 1 d
OW3 O 0.2593(8) 0.2405(8) 0.0780(5) 0.029(2) Uani 1 d
N3 N 0.0175(13) 0.6078(11) 0.4525(8) 0.042(3) Uani 1 d
O15 O 0.1343(10) 0.5897(8) 0.4648(7) 0.047(3) Uani 1 d
O16 O -0.0604(11) 0.5649(9) 0.5008(6) 0.046(3) Uani 1 d
O17 O -0.0203(10) 0.6673(9) 0.3917(7) 0.044(3) Uani 1 d

loop_
_atom_site_aniso_label
_atom_site_aniso_U_11
_atom_site_aniso_U_22
_atom_site_aniso_U_33
_atom_site_aniso_U_23
_atom_site_aniso_U_13
_atom_site_aniso_U_12
U1 0.01119(17) 0.00656(17) 0.01305(19) -0.00045(16) 0.00239(19) -0.00008(15)
U2 0.01049(17) 0.00552(17) 0.0157(2) -0.00027(16) 0.00003(19) 0.00009(16)
U3 0.01094(17) 0.00602(17) 0.01213(19) -0.00028(17) 0.00097(17) 0.00064(14)
O1 0.017(4) 0.019(4) 0.018(4) -0.006(3) 0.005(4) 0.000(3)
O2 0.012(4) 0.011(3) 0.034(5) 0.003(3) 0.002(3) -0.009(3)
O3 0.015(4) 0.015(4) 0.021(4) 0.001(4) 0.004(3) -0.001(3)
O5 0.012(3) 0.004(3) 0.019(4) 0.003(3) 0.004(3) -0.001(3)
O6 0.010(3) 0.006(3) 0.032(5) -0.008(4) 0.006(4) 0.000(3)
O7 0.014(4) 0.013(4) 0.034(5) -0.007(3) 0.008(4) -0.008(3)
O8 0.013(4) 0.016(4) 0.024(5) -0.001(4) 0.000(3) 0.002(3)
O9 0.015(4) 0.015(4) 0.014(4) 0.001(3) 0.006(3) 0.000(3)
O10 0.030(5) 0.004(4) 0.027(5) -0.001(3) 0.014(4) 0.001(3)
O11 0.016(4) 0.009(4) 0.025(5) 0.002(3) 0.003(4) -0.001(3)
O12 0.020(4) 0.013(4) 0.019(4) -0.001(3) 0.004(4) -0.003(3)
O13 0.015(4) 0.005(3) 0.018(4) -0.002(3) 0.005(3) 0.001(3)
O14 0.014(4) 0.010(4) 0.019(4) -0.009(3) 0.005(3) 0.001(3)
C1 0.014(5) 0.011(5) 0.013(5) -0.003(5) 0.002(5) 0.000(4)
C2 0.022(7) 0.019(6) 0.016(6) 0.005(5) 0.000(5) 0.003(5)
C3 0.012(5) 0.015(5) 0.029(7) 0.008(5) -0.008(6) -0.004(4)
C4 0.023(7) 0.015(6) 0.020(7) -0.004(5) 0.005(5) -0.001(5)
C5 0.029(8) 0.027(7) 0.052(10) -0.009(7) 0.000(7) 0.005(6)
C6 0.027(8) 0.026(7) 0.022(7) 0.006(6) 0.003(6) 0.003(5)
N1 0.015(5) 0.010(5) 0.051(8) 0.004(5) 0.001(5) 0.003(4)
N2 0.026(6) 0.028(6) 0.018(5) 0.002(5) 0.003(5) 0.009(5)
OW1 0.030(5) 0.021(4) 0.017(5) 0.003(4) 0.003(4) 0.005(4)
OW2 0.031(5) 0.031(5) 0.024(5) -0.007(4) -0.008(4) 0.006(4)
OW3 0.031(5) 0.032(5) 0.024(5) -0.003(4) -0.004(4) 0.016(4)
N3 0.055(9) 0.038(7) 0.033(7) 0.000(6) 0.006(7) -0.010(7)
O15 0.040(7) 0.047(7) 0.052(7) -0.009(5) -0.005(6) 0.004(5)
O16 0.059(8) 0.045(6) 0.034(6) -0.007(5) 0.018(5) -0.020(6)
O17 0.047(7) 0.047(7) 0.038(6) 0.006(5) 0.000(5) -0.016(5)

loop_
_atom_type_symbol
_atom_type_description
_atom_type_scat_dispersion_real
_atom_type_scat_dispersion_imag
_atom_type_scat_source
C C 0.0033 0.0016 'International Tables Vol C Tables 4.2.6.8 and 6.1.1.4'
H H 0 0 'International Tables Vol C Tables 4.2.6.8 and 6.1.1.4'
N N 0.0061 0.0033 'International Tables Vol C Tables 4.2.6.8 and 6.1.1.4'
O O 0.0106 0.006 'International Tables Vol C Tables 4.2.6.8 and 6.1.1.4'
U U -9.6767 9.6646 'International Tables Vol C Tables 4.2.6.8 and 6.1.1.4'

loop_
_geom_angle_atom_site_label_1
_geom_angle_atom_site_label_2
_geom_angle_atom_site_label_3
_geom_angle
_geom_angle_site_symmetry_1
_geom_angle_site_symmetry_3
O8 U1 O12 178.2(4) . .
O8 U1 O4 89.3(3) . .
O12 U1 O4 92.5(3) . .
O8 U1 O10 92.3(3) . .
O12 U1 O10 86.3(3) . .
O4 U1 O10 143.4(3) . .
O8 U1 O7 86.5(3) . .
O12 U1 O7 92.0(3) . .
O4 U1 O7 143.3(3) . .
O10 U1 O7 73.3(3) . .
O8 U1 O13 89.8(3) . .
O12 U1 O13 91.0(3) . .
O4 U1 O13 69.0(2) . .
O10 U1 O13 74.4(2) . .
O7 U1 O13 147.3(2) . .
O8 U1 O5 91.4(3) . 3_655
O12 U1 O5 89.1(3) . 3_655
O4 U1 O5 68.8(2) . 3_655
O10 U1 O5 147.6(2) . 3_655
O7 U1 O5 74.9(2) . 3_655
O13 U1 O5 137.7(2) . 3_655
O8 U1 U3 101.4(2) . .
O12 U1 U3 80.1(3) . .
O4 U1 U3 31.48(18) . .
O10 U1 U3 164.4(2) . .
O7 U1 U3 114.52(18) . .
O13 U1 U3 98.09(17) . .
O5 U1 U3 40.49(16) 3_655 .
O8 U1 U2 91.3(2) . .
O12 U1 U2 90.3(3) . .
O4 U1 U2 29.33(18) . .
O10 U1 U2 114.04(19) . .
O7 U1 U2 172.49(18) . .
O13 U1 U2 39.73(17) . .
O5 U1 U2 98.01(16) 3_655 .
U3 U1 U2 58.90(2) . .
O11 U2 O9 176.0(4) . .
O11 U2 O4 96.3(3) . .
O9 U2 O4 87.4(3) . .
O11 U2 O6 86.5(3) . .
O9 U2 O6 93.4(3) . .
O4 U2 O6 70.0(2) . .
O11 U2 O2 86.6(3) . .
O9 U2 O2 89.5(3) . .
O4 U2 O2 149.0(3) . .
O6 U2 O2 79.5(2) . .
O11 U2 O5 94.2(3) . .
O9 U2 O5 84.3(3) . .
O4 U2 O5 132.0(2) . .
O6 U2 O5 157.6(2) . .
O2 U2 O5 78.2(2) . .
O11 U2 O13 79.6(3) . .
O9 U2 O13 103.3(3) . .
O4 U2 O13 67.1(2) . .
O6 U2 O13 132.8(2) . .
O2 U2 O13 143.1(2) . .
O5 U2 O13 69.0(2) . .
O11 U2 U3 90.5(2) . .
O9 U2 U3 91.8(2) . .
O4 U2 U3 32.16(18) . .
O6 U2 U3 37.88(16) . .
O2 U2 U3 117.33(18) . .
O5 U2 U3 164.06(16) . .
O13 U2 U3 96.98(15) . .
O11 U2 U1 86.9(2) . .
O9 U2 U1 97.1(2) . .
O4 U2 U1 29.26(18) . .
O6 U2 U1 96.93(16) . .
O2 U2 U1 172.74(18) . .
O5 U2 U1 105.49(16) . .
O13 U2 U1 37.95(16) . .
U3 U2 U1 59.542(13) . .
O11 U2 U3 98.5(2) . 3_645
O9 U2 U3 82.6(2) . 3_645
O4 U2 U3 94.73(18) . 3_645
O6 U2 U3 164.40(17) . 3_645
O2 U2 U3 115.39(18) . 3_645
O5 U2 U3 37.30(16) . 3_645
O13 U2 U3 35.78(15) . 3_645
U3 U2 U3 126.885(19) . 3_645
U1 U2 U3 68.80(2) . 3_645
O3 U3 O1 178.5(3) . .
O3 U3 O4 89.1(3) . .
O1 U3 O4 92.3(3) . .
O3 U3 O14 88.0(3) . .
O1 U3 O14 91.2(3) . .
O4 U3 O14 146.8(2) . .
O3 U3 O6 91.7(3) . .
O1 U3 O6 89.3(3) . .
O4 U3 O6 69.6(2) . .
O14 U3 O6 77.4(2) . .
O3 U3 O13 90.7(3) . 3_655
O1 U3 O13 87.9(3) . 3_655
O4 U3 O13 137.4(3) . 3_655
O14 U3 O13 75.7(2) . 3_655
O6 U3 O13 152.9(2) . 3_655
O3 U3 O5 89.0(3) . 3_655
O1 U3 O5 91.0(3) . 3_655
O4 U3 O5 67.6(2) . 3_655
O14 U3 O5 145.4(2) . 3_655
O6 U3 O5 137.2(2) . 3_655
O13 U3 O5 69.8(2) 3_655 3_655
O3 U3 U2 92.0(3) . .
O1 U3 U2 89.5(2) . .
O4 U3 U2 32.05(18) . .
O14 U3 U2 115.00(17) . .
O6 U3 U2 37.63(16) . .
O13 U3 U2 169.01(17) 3_655 .
O5 U3 U2 99.57(14) 3_655 .
O3 U3 U1 99.8(2) . .
O1 U3 U1 81.1(2) . .
O4 U3 U1 31.30(18) . .
O14 U3 U1 171.46(19) . .
O6 U3 U1 98.69(16) . .
O13 U3 U1 107.48(17) 3_655 .
O5 U3 U1 39.40(15) 3_655 .
U2 U3 U1 61.558(16) . .
O3 U3 U2 102.7(2) . 3_655
O1 U3 U2 76.4(2) . 3_655
O4 U3 U2 101.07(18) . 3_655
O14 U3 U2 111.87(18) . 3_655
O6 U3 U2 162.9(2) . 3_655
O13 U3 U2 37.92(17) 3_655 3_655
O5 U3 U2 35.98(14) 3_655 3_655
U2 U3 U2 131.147(15) . 3_655
U1 U3 U2 70.07(2) . 3_655
C1 O2 U2 137.7(7) . .
U1 O4 U2 121.4(3) . .
U1 O4 U3 117.2(3) . .
U2 O4 U3 115.8(3) . .
U2 O5 U1 131.9(3) . 3_645
U2 O5 U3 106.7(2) . 3_645
U1 O5 U3 100.1(2) 3_645 3_645
U2 O6 U3 104.5(2) . .
C1 O7 U1 149.2(7) 3_655 .
C2 O10 U1 133.0(8) 3_645 .
U3 O13 U1 131.7(3) 3_645 .
U3 O13 U2 106.3(3) 3_645 .
U1 O13 U2 102.3(2) . .
C2 O14 U3 139.4(8) . .
O7 C1 O2 125.4(10) 3_645 .
O7 C1 C3 118.1(9) 3_645 .
O2 C1 C3 116.4(9) . .
O14 C2 O10 127.0(11) . 3_655
O14 C2 C4 118.2(10) . .
O10 C2 C4 114.8(10) 3_655 .
C1 C3 N1 110.4(8) . .
C1 C3 C5 111.8(10) . .
N1 C3 C5 110.8(11) . .
N2 C4 C6 110.1(10) . .
N2 C4 C2 110.6(10) . .
C6 C4 C2 109.0(10) . .
O16 N3 O17 119.5(14) . .
O16 N3 O15 118.9(13) . .
O17 N3 O15 121.6(13) . .

loop_
_geom_bond_atom_site_label_1
_geom_bond_atom_site_label_2
_geom_bond_distance
_geom_bond_site_symmetry_2
U1 O8 1.776(8) .
U1 O12 1.778(8) .
U1 O4 2.224(7) .
U1 O10 2.401(8) .
U1 O7 2.403(7) .
U1 O13 2.444(7) .
U1 O5 2.454(6) 3_655
U1 U3 3.8063(10) .
U1 U2 3.8827(11) .
U2 O11 1.780(8) .
U2 O9 1.786(7) .
U2 O4 2.228(7) .
U2 O6 2.384(7) .
U2 O2 2.396(7) .
U2 O5 2.434(6) .
U2 O13 2.540(7) .
U2 U3 3.7810(11) .
U2 U3 3.9673(10) 3_645
U3 O3 1.769(8) .
U3 O1 1.784(8) .
U3 O4 2.235(7) .
U3 O14 2.382(7) .
U3 O6 2.398(7) .
U3 O13 2.417(7) 3_655
U3 O5 2.510(7) 3_655
U3 U2 3.9673(10) 3_655
O2 C1 1.266(12) .
O5 U1 2.454(6) 3_645
O5 U3 2.510(7) 3_645
O7 C1 1.265(12) 3_655
O10 C2 1.272(13) 3_645
O13 U3 2.417(7) 3_645
O14 C2 1.235(13) .
C1 O7 1.265(12) 3_645
C1 C3 1.496(15) .
C2 O10 1.272(13) 3_655
C2 C4 1.512(16) .
C3 N1 1.502(13) .
C3 C5 1.515(18) .
C4 N2 1.493(15) .
C4 C6 1.503(17) .
N3 O16 1.256(15) .
N3 O17 1.283(16) .
N3 O15 1.291(17) .
